data_2017142
loop_
_publ_author_name
'G\"orbitz, Carl Henrik'
'Rissanen, Kari'
'Valkonen, Arto'
'Husab\/o, \%Asmund'

_publ_section_title
;
 Molecular aggregation in selected crystalline 1:1 complexes of
 hydrophobic <small>D</small>- and <small>L</small>-amino acids. IV.
 The <small>L</small>-phenylalanine series
;
_journal_coeditor_code SK3316
_journal_issue 6
_journal_name_full 'Acta Crystallographica Section C'
_journal_page_first o267
_journal_page_last o272
_journal_paper_doi 10.1107/S0108270109014309
_journal_volume 65
_journal_year 2009
_chemical_formula_iupac 'C9 H11 N O2, C4 H9 N O2'
_chemical_formula_moiety 'C9 H11 N O2, C4 H9 N O2'
_chemical_formula_sum 'C13 H20 N2 O4'
_chemical_formula_weight 268.31
_chemical_name_common
;
L-Phenylalanine--D-2-aminobutyric acid (1/1)
;
_chemical_name_systematic
;
L-Phenylalanine--D-2-ammoniobutyrate (1/1)
;
_space_group_IT_number 19
_symmetry_cell_setting orthorhombic
_symmetry_space_group_name_Hall 'P 2ac 2ab'
_symmetry_space_group_name_H-M 'P 21 21 21'
_atom_sites_solution_hydrogens geom
_atom_sites_solution_primary direct
_atom_sites_solution_secondary difmap
_audit_creation_method SHELXL-97
_cell_angle_alpha 90.00
_cell_angle_beta 90.00
_cell_angle_gamma 90.00
_cell_formula_units_Z 4
_cell_length_a 4.7869(7)
_cell_length_b 9.9558(15)
_cell_length_c 28.423(4)
_cell_measurement_reflns_used 3167
_cell_measurement_temperature 296(2)
_cell_measurement_theta_max 25.02
_cell_measurement_theta_min 2.17
_cell_volume 1354.6(3)
_computing_cell_refinement 'SAINT-Plus (Bruker, 2007)'
_computing_data_collection 'APEX2 (Bruker, 2007)'
_computing_data_reduction 'SAINT-Plus (Bruker, 2007)'
_computing_molecular_graphics 'SHELXTL (Sheldrick, 2008a)'
_computing_publication_material 'SHELXTL (Sheldrick, 2008a)'
_computing_structure_refinement 'SHELXTL (Sheldrick, 2008a)'
_computing_structure_solution 'SHELXTL (Sheldrick, 2008a)'
_diffrn_ambient_temperature 296(2)
_diffrn_detector_area_resol_mean 8.3
_diffrn_measured_fraction_theta_full 0.999
_diffrn_measured_fraction_theta_max 0.999
_diffrn_measurement_device_type 'Bruker APEXII CCD diffractometer'
_diffrn_measurement_method 'Sets of exposures each taken over 0.5\% \w rotation'
_diffrn_radiation_monochromator graphite
_diffrn_radiation_source 'fine-focus sealed tube'
_diffrn_radiation_type MoK\a
_diffrn_radiation_wavelength 0.71073
_diffrn_reflns_av_R_equivalents 0.0373
_diffrn_reflns_av_sigmaI/netI 0.0231
_diffrn_reflns_limit_h_max 5
_diffrn_reflns_limit_h_min -5
_diffrn_reflns_limit_k_max 11
_diffrn_reflns_limit_k_min -11
_diffrn_reflns_limit_l_max 33
_diffrn_reflns_limit_l_min -33
_diffrn_reflns_number 10082
_diffrn_reflns_theta_full 25.02
_diffrn_reflns_theta_max 25.02
_diffrn_reflns_theta_min 2.17
_diffrn_standards_decay_% 0
_diffrn_standards_number 0
_exptl_absorpt_coefficient_mu 0.098
_exptl_absorpt_correction_T_max 0.9960
_exptl_absorpt_correction_T_min 0.7701
_exptl_absorpt_correction_type multi-scan
_exptl_absorpt_process_details '(SADABS; Sheldrick, 2008b)'
_exptl_crystal_colour colourless
_exptl_crystal_density_diffrn 1.316
_exptl_crystal_density_method 'not measured'
_exptl_crystal_description 'flat needle'
_exptl_crystal_F_000 576
_exptl_crystal_size_max 0.80
_exptl_crystal_size_mid 0.12
_exptl_crystal_size_min 0.04
_refine_diff_density_max 0.243
_refine_diff_density_min -0.182
_refine_ls_extinction_method none
_refine_ls_goodness_of_fit_ref 1.066
_refine_ls_hydrogen_treatment mixed
_refine_ls_matrix_type full
_refine_ls_number_parameters 191
_refine_ls_number_reflns 1443
_refine_ls_number_restraints 6
_refine_ls_restrained_S_all 1.064
_refine_ls_R_factor_all 0.0482
_refine_ls_R_factor_gt 0.0420
_refine_ls_shift/su_max 0.001
_refine_ls_shift/su_mean 0.000
_refine_ls_structure_factor_coef Fsqd
_refine_ls_weighting_details 'calc w=1/[\s^2^(Fo^2^)+(0.0794P)^2^+0.2457P] where P=(Fo^2^+2Fc^2^)/3'
_refine_ls_weighting_scheme calc
_refine_ls_wR_factor_gt 0.1163
_refine_ls_wR_factor_ref 0.1200
_reflns_number_gt 1284
_reflns_number_total 1443
_reflns_threshold_expression >2sigma(I)
_cod_data_source_file sk3316.cif
_cod_data_source_block I
_cod_original_sg_symbol_Hall 'p 2ac 2ab'
_cod_database_code 2017142
_cod_database_fobs_code 2017142

loop_
_symmetry_equiv_pos_as_xyz
'x, y, z'
'-x+1/2, -y, z+1/2'
'-x, y+1/2, -z+1/2'
'x+1/2, -y+1/2, -z'

loop_
_atom_site_type_symbol
_atom_site_label
_atom_site_fract_x
_atom_site_fract_y
_atom_site_fract_z
_atom_site_U_iso_or_equiv
_atom_site_adp_type
_atom_site_calc_flag
_atom_site_refinement_flags
_atom_site_occupancy
_atom_site_disorder_assembly
_atom_site_disorder_group
O O1A 0.0384(4) 0.19658(19) 0.03353(6) 0.0342(5) Uani d . 1 . .
O O2A 0.3090(5) 0.03509(18) 0.06282(8) 0.0401(6) Uani d . 1 . .
N N1A 0.4115(5) 0.3904(2) 0.05721(8) 0.0285(5) Uani d D 1 . .
H H1A 0.540(7) 0.452(3) 0.0682(11) 0.043 Uiso d D 1 . .
H H2A 0.233(6) 0.430(3) 0.0596(12) 0.043 Uiso d D 1 . .
H H3A 0.442(7) 0.368(3) 0.0262(8) 0.043 Uiso d D 1 . .
C C1A 0.4154(6) 0.2600(3) 0.08330(9) 0.0253(6) Uani d . 1 . .
H H11A 0.6083 0.2280 0.0862 0.030 Uiso calc R 1 . .
C C2A 0.2871(7) 0.2747(3) 0.13221(9) 0.0349(7) Uani d . 1 . .
H H21A 0.0991 0.3095 0.1285 0.042 Uiso calc R 1 . .
H H22A 0.2713 0.1858 0.1459 0.042 Uiso calc R 1 . .
C C3A 0.4397(7) 0.3634(3) 0.16678(9) 0.0329(7) Uani d . 1 . .
C C4A 0.3735(8) 0.4988(3) 0.17116(12) 0.0467(9) Uani d . 1 . .
H H41A 0.2388 0.5367 0.1517 0.056 Uiso calc R 1 . .
C C5A 0.5066(11) 0.5772(4) 0.20426(12) 0.0601(11) Uani d . 1 . .
H H51A 0.4599 0.6675 0.2070 0.072 Uiso calc R 1 . .
C C6A 0.7070(10) 0.5239(4) 0.23330(13) 0.0623(12) Uani d . 1 . .
H H61A 0.7954 0.5777 0.2555 0.075 Uiso calc R 1 . .
C C7A 0.7760(9) 0.3906(4) 0.22931(12) 0.0568(10) Uani d . 1 . .
H H71A 0.9121 0.3536 0.2487 0.068 Uiso calc R 1 . .
C C8A 0.6419(8) 0.3117(4) 0.19620(10) 0.0439(8) Uani d . 1 . .
H H81A 0.6893 0.2213 0.1937 0.053 Uiso calc R 1 . .
C C9A 0.2417(6) 0.1562(2) 0.05665(9) 0.0253(6) Uani d . 1 . .
O O1B 1.1859(5) 0.6907(2) 0.04024(7) 0.0371(5) Uani d . 1 . .
O O2B 0.9078(5) 0.54024(18) 0.07490(8) 0.0403(6) Uani d . 1 . .
N N1B 0.8067(6) 0.8884(2) 0.05042(9) 0.0301(5) Uani d D 1 . .
H H1B 0.671(7) 0.952(3) 0.0583(11) 0.045 Uiso d D 1 . .
H H2B 0.796(8) 0.859(3) 0.0191(8) 0.045 Uiso d D 1 . .
H H3B 0.978(6) 0.930(3) 0.0506(12) 0.045 Uiso d D 1 . .
C C1B 0.7978(6) 0.7720(3) 0.08327(9) 0.0285(6) Uani d . 1 . .
H H11B 0.6043 0.7412 0.0866 0.034 Uiso calc R 1 . .
C C2B 0.9099(7) 0.8129(3) 0.13141(9) 0.0362(7) Uani d . 1 . .
H H21B 1.1051 0.8373 0.1282 0.043 Uiso calc R 1 . .
H H22B 0.8998 0.7360 0.1523 0.043 Uiso calc R 1 . .
C C3B 0.7520(9) 0.9307(3) 0.15403(11) 0.0536(10) Uani d . 1 . .
H H31B 0.8297 0.9492 0.1845 0.080 Uiso calc R 1 . .
H H32B 0.5582 0.9077 0.1573 0.080 Uiso calc R 1 . .
H H33B 0.7695 1.0089 0.1345 0.080 Uiso calc R 1 . .
C C4B 0.9755(6) 0.6582(3) 0.06374(9) 0.0275(6) Uani d . 1 . .

loop_
_atom_site_aniso_label
_atom_site_aniso_U_11
_atom_site_aniso_U_22
_atom_site_aniso_U_33
_atom_site_aniso_U_12
_atom_site_aniso_U_13
_atom_site_aniso_U_23
O1A 0.0319(11) 0.0294(10) 0.0412(11) 0.0014(9) -0.0079(9) -0.0022(9)
O2A 0.0329(12) 0.0193(10) 0.0681(15) 0.0007(9) -0.0057(12) -0.0021(9)
N1A 0.0306(13) 0.0212(12) 0.0337(13) -0.0047(11) 0.0008(12) -0.0020(10)
C1A 0.0219(13) 0.0194(12) 0.0346(14) 0.0016(11) -0.0016(12) -0.0005(10)
C2A 0.0375(17) 0.0335(15) 0.0338(14) -0.0065(14) 0.0011(13) 0.0002(12)
C3A 0.0398(17) 0.0333(15) 0.0256(13) -0.0036(15) 0.0047(13) -0.0022(11)
C4A 0.058(2) 0.0351(17) 0.0465(18) 0.0059(18) -0.0011(17) -0.0008(14)
C5A 0.090(3) 0.0378(19) 0.053(2) -0.006(2) 0.010(2) -0.0126(16)
C6A 0.074(3) 0.069(3) 0.044(2) -0.024(2) 0.000(2) -0.0215(19)
C7A 0.054(2) 0.072(3) 0.0449(19) -0.003(2) -0.0095(18) -0.0059(18)
C8A 0.052(2) 0.0397(17) 0.0401(16) 0.0054(18) -0.0016(15) -0.0031(14)
C9A 0.0226(13) 0.0224(14) 0.0310(13) -0.0009(12) 0.0045(12) -0.0026(11)
O1B 0.0325(12) 0.0341(11) 0.0445(11) 0.0042(10) 0.0053(10) -0.0047(9)
O2B 0.0367(12) 0.0182(10) 0.0660(14) -0.0005(9) -0.0011(11) -0.0028(9)
N1B 0.0306(13) 0.0221(12) 0.0377(13) 0.0020(11) -0.0031(12) -0.0022(10)
C1B 0.0258(14) 0.0209(13) 0.0387(15) -0.0006(12) 0.0013(13) 0.0000(11)
C2B 0.0396(17) 0.0310(15) 0.0379(15) 0.0060(15) -0.0029(14) -0.0033(12)
C3B 0.069(3) 0.047(2) 0.0444(18) 0.017(2) -0.0087(19) -0.0152(16)
C4B 0.0237(14) 0.0237(14) 0.0350(14) -0.0007(12) -0.0055(12) -0.0045(11)

loop_
_atom_type_symbol
_atom_type_description
_atom_type_scat_dispersion_real
_atom_type_scat_dispersion_imag
_atom_type_scat_source
C C 0.0033 0.0016 'International Tables Vol C Tables 4.2.6.8 and 6.1.1.4'
H H 0.0000 0.0000 'International Tables Vol C Tables 4.2.6.8 and 6.1.1.4'
N N 0.0061 0.0033 'International Tables Vol C Tables 4.2.6.8 and 6.1.1.4'
O O 0.0106 0.0060 'International Tables Vol C Tables 4.2.6.8 and 6.1.1.4'

loop_
_geom_angle_atom_site_label_1
_geom_angle_atom_site_label_2
_geom_angle_atom_site_label_3
_geom_angle_site_symmetry_1
_geom_angle_site_symmetry_3
_geom_angle
_geom_angle_publ_flag
C1A N1A H1A . . 113(2) ?
C1A N1A H2A . . 110(2) ?
H1A N1A H2A . . 108(3) ?
C1A N1A H3A . . 105(2) ?
H1A N1A H3A . . 112(3) ?
H2A N1A H3A . . 108(3) ?
N1A C1A C2A . . 111.3(2) ?
N1A C1A C9A . . 109.6(2) ?
C2A C1A C9A . . 107.3(2) ?
N1A C1A H11A . . 109.6 ?
C2A C1A H11A . . 109.6 ?
C9A C1A H11A . . 109.6 ?
C3A C2A C1A . . 117.0(2) ?
C3A C2A H21A . . 108.0 ?
C1A C2A H21A . . 108.0 ?
C3A C2A H22A . . 108.0 ?
C1A C2A H22A . . 108.0 ?
H21A C2A H22A . . 107.3 ?
C8A C3A C4A . . 117.9(3) ?
C8A C3A C2A . . 121.0(3) ?
C4A C3A C2A . . 121.0(3) ?
C5A C4A C3A . . 120.3(4) ?
C5A C4A H41A . . 119.9 ?
C3A C4A H41A . . 119.9 ?
C6A C5A C4A . . 121.0(4) ?
C6A C5A H51A . . 119.5 ?
C4A C5A H51A . . 119.5 ?
C7A C6A C5A . . 119.5(3) ?
C7A C6A H61A . . 120.2 ?
C5A C6A H61A . . 120.2 ?
C6A C7A C8A . . 119.6(4) ?
C6A C7A H71A . . 120.2 ?
C8A C7A H71A . . 120.2 ?
C3A C8A C7A . . 121.7(3) ?
C3A C8A H81A . . 119.2 ?
C7A C8A H81A . . 119.2 ?
O1A C9A O2A . . 125.8(3) ?
O1A C9A C1A . . 118.0(2) ?
O2A C9A C1A . . 116.0(2) ?
C1B N1B H1B . . 111(2) ?
C1B N1B H2B . . 110(2) ?
H1B N1B H2B . . 114(3) ?
C1B N1B H3B . . 112(2) ?
H1B N1B H3B . . 108(3) ?
H2B N1B H3B . . 101(3) ?
N1B C1B C4B . . 109.5(2) ?
N1B C1B C2B . . 110.2(2) ?
C4B C1B C2B . . 109.2(2) ?
N1B C1B H11B . . 109.3 ?
C4B C1B H11B . . 109.3 ?
C2B C1B H11B . . 109.3 ?
C1B C2B C3B . . 114.0(3) ?
C1B C2B H21B . . 108.8 ?
C3B C2B H21B . . 108.8 ?
C1B C2B H22B . . 108.8 ?
C3B C2B H22B . . 108.8 ?
H21B C2B H22B . . 107.7 ?
C2B C3B H31B . . 109.5 ?
C2B C3B H32B . . 109.5 ?
H31B C3B H32B . . 109.5 ?
C2B C3B H33B . . 109.5 ?
H31B C3B H33B . . 109.5 ?
H32B C3B H33B . . 109.5 ?
O1B C4B O2B . . 125.7(3) ?
O1B C4B C1B . . 116.9(2) ?
O2B C4B C1B . . 117.3(2) ?

loop_
_geom_bond_atom_site_label_1
_geom_bond_atom_site_label_2
_geom_bond_site_symmetry_2
_geom_bond_distance
_geom_bond_publ_flag
O1A C9A . 1.241(3) ?
O2A C9A . 1.260(3) ?
N1A C1A . 1.496(3) ?
N1A H1A . 0.92(2) ?
N1A H2A . 0.95(3) ?
N1A H3A . 0.92(2) ?
C1A C2A . 1.527(4) ?
C1A C9A . 1.527(4) ?
C1A H11A . 0.9800 ?
C2A C3A . 1.510(4) ?
C2A H21A . 0.9700 ?
C2A H22A . 0.9700 ?
C3A C8A . 1.379(5) ?
C3A C4A . 1.390(4) ?
C4A C5A . 1.378(5) ?
C4A H41A . 0.9300 ?
C5A C6A . 1.372(6) ?
C5A H51A . 0.9300 ?
C6A C7A . 1.372(6) ?
C6A H61A . 0.9300 ?
C7A C8A . 1.384(5) ?
C7A H71A . 0.9300 ?
C8A H81A . 0.9300 ?
O1B C4B . 1.251(4) ?
O2B C4B . 1.259(3) ?
N1B C1B . 1.488(3) ?
N1B H1B . 0.94(2) ?
N1B H2B . 0.94(2) ?
N1B H3B . 0.92(3) ?
C1B C4B . 1.522(4) ?
C1B C2B . 1.525(4) ?
C1B H11B . 0.9800 ?
C2B C3B . 1.537(4) ?
C2B H21B . 0.9700 ?
C2B H22B . 0.9700 ?
C3B H31B . 0.9600 ?
C3B H32B . 0.9600 ?
C3B H33B . 0.9600 ?

loop_
_geom_hbond_atom_site_label_D
_geom_hbond_atom_site_label_H
_geom_hbond_atom_site_label_A
_geom_hbond_site_symmetry_A
_geom_hbond_distance_DH
_geom_hbond_distance_HA
_geom_hbond_distance_DA
_geom_hbond_angle_DHA
N1A H1A O2B . 0.92(2) 1.98(3) 2.850(3) 157(3)
N1A H2A O2B 1_455 0.95(3) 1.95(3) 2.879(3) 167(3)
N1A H3A O1A 4 0.92(2) 1.87(2) 2.788(3) 172(3)
N1B H1B O2A 1_565 0.94(2) 1.92(3) 2.817(3) 159(3)
N1B H2B O1B 4_465 0.94(2) 1.83(2) 2.756(3) 166(3)
N1B H3B O2A 1_665 0.92(3) 1.93(3) 2.835(3) 168(3)

loop_
_geom_torsion_atom_site_label_1
_geom_torsion_atom_site_label_2
_geom_torsion_atom_site_label_3
_geom_torsion_atom_site_label_4
_geom_torsion_site_symmetry_1
_geom_torsion_site_symmetry_2
_geom_torsion_site_symmetry_3
_geom_torsion_site_symmetry_4
_geom_torsion
_geom_torsion_publ_flag
N1A C1A C2A C3A . . . . -65.5(3) ?
C9A C1A C2A C3A . . . . 174.6(2) ?
C1A C2A C3A C8A . . . . -90.0(3) ?
C1A C2A C3A C4A . . . . 92.4(4) ?
C8A C3A C4A C5A . . . . -0.4(5) ?
C2A C3A C4A C5A . . . . 177.3(3) ?
C3A C4A C5A C6A . . . . 0.3(6) ?
C4A C5A C6A C7A . . . . 0.0(6) ?
C5A C6A C7A C8A . . . . -0.3(6) ?
C4A C3A C8A C7A . . . . 0.2(5) ?
C2A C3A C8A C7A . . . . -177.5(3) ?
C6A C7A C8A C3A . . . . 0.2(6) ?
N1A C1A C9A O1A . . . . -31.2(3) ?
C2A C1A C9A O1A . . . . 89.7(3) ?
N1A C1A C9A O2A . . . . 153.2(2) ?
C2A C1A C9A O2A . . . . -85.8(3) ?
N1B C1B C2B C3B . . . . 57.7(3) ?
C4B C1B C2B C3B . . . . 178.1(3) ?
N1B C1B C4B O1B . . . . 32.3(3) ?
C2B C1B C4B O1B . . . . -88.5(3) ?
N1B C1B C4B O2B . . . . -151.8(3) ?
C2B C1B C4B O2B . . . . 87.4(3) ?

loop_
_cod_related_entry_id
_cod_related_entry_database
_cod_related_entry_code
1 ChemSpider 30654159
